data_1565066
loop_
_publ_author_name
'Crimmin, Mark Richard'
'Kong, Richard Y.'
'Batuecas, Maria'

_publ_section_title
;
 &#x000D; Reactions of Aluminium(I) with Transition Metal Carbonyls:
 Scope, Mechanism and Selectivity of CO Homologation&#x000D;
;
_journal_name_full 'Chemical Science'
_journal_paper_doi 10.1039/D1SC04940B
_journal_year 2021
_chemical_formula_moiety 'C67 H82 Al2 Cr N4 O9, C7 H8'
_chemical_formula_sum 'C74 H90 Al2 Cr N4 O9'
_chemical_formula_weight 1285.45
_space_group_crystal_system monoclinic
_space_group_IT_number 14
_space_group_name_Hall '-P 2ybc'
_space_group_name_H-M_alt 'P 1 21/c 1'
_atom_sites_solution_hydrogens geom
_audit_creation_date 2021-07-08
_audit_creation_method
;
Olex2 1.2
(compiled 2018.05.29 svn.r3508 for OlexSys, GUI svn.r5506)
;
_audit_update_record
;
2021-07-08 deposited with the CCDC.	2021-10-25 downloaded from the CCDC.
;
_cell_angle_alpha 90
_cell_angle_beta 92.741(3)
_cell_angle_gamma 90
_cell_formula_units_Z 4
_cell_length_a 15.2826(5)
_cell_length_b 21.3743(9)
_cell_length_c 21.5531(8)
_cell_measurement_reflns_used 4118
_cell_measurement_temperature 173.0(3)
_cell_measurement_theta_max 73.3150
_cell_measurement_theta_min 4.0150
_cell_volume 7032.4(5)
_computing_cell_refinement 'CrysAlisPro 1.171.39.46 (Rigaku OD, 2018)'
_computing_data_collection 'CrysAlisPro 1.171.39.46 (Rigaku OD, 2018)'
_computing_data_reduction 'CrysAlisPro 1.171.39.46 (Rigaku OD, 2018)'
_computing_molecular_graphics 'Olex2 (Dolomanov et al., 2009)'
_computing_publication_material 'Olex2 (Dolomanov et al., 2009)'
_computing_structure_refinement 'ShelXL (Sheldrick, 2015)'
_computing_structure_solution
;
Superflip  (Palatinus & Chapuis, 2007;Palatinus & van der Lee, 2008;
Palatinus et al., 2012)
;
_diffrn_ambient_temperature 173.0(3)
_diffrn_detector_area_resol_mean 10.4115
_diffrn_detector_type Atlas
_diffrn_measured_fraction_theta_full 0.985
_diffrn_measured_fraction_theta_max 0.952
_diffrn_measurement_details
;
List of Runs (angles in degrees, time in seconds):

  # Type    Start    End  Width  t~exp~   \w     \q     \k     \f   Frames
#--------------------------------------------------------------------------
  1  \w    -64.00  25.00   1.00   21.27    --  -42.36  77.00  60.00   89
  2  \w     16.00  99.00   1.00   21.27    --   42.36  57.00 -60.00   83
  3  \w     77.00 159.00   1.00   75.28    --  105.13  61.00 -90.00   82
  4  \w     91.00 176.00   1.00   75.28    --  105.13  61.00 150.00   85
  5  \w     72.00 107.00   1.00   75.28    --  105.13 -61.00 150.00   35
  6  \w     32.00 118.00   1.00   75.28    --  105.13 -77.00  30.00   86
  7  \w     50.00 121.00   1.00   75.28    --  105.13-125.00 -30.00   71
;
_diffrn_measurement_device 'four-circle diffractometer'
_diffrn_measurement_device_type 'Xcalibur, Atlas, Ultra'
_diffrn_measurement_method '\w scans'
_diffrn_radiation_type CuK\a
_diffrn_radiation_wavelength 1.54184
_diffrn_reflns_av_R_equivalents 0.0806
_diffrn_reflns_av_unetI/netI 0.1255
_diffrn_reflns_Laue_measured_fraction_full 0.985
_diffrn_reflns_Laue_measured_fraction_max 0.952
_diffrn_reflns_limit_h_max 18
_diffrn_reflns_limit_h_min -18
_diffrn_reflns_limit_k_max 26
_diffrn_reflns_limit_k_min -20
_diffrn_reflns_limit_l_max 26
_diffrn_reflns_limit_l_min -23
_diffrn_reflns_number 23573
_diffrn_reflns_point_group_measured_fraction_full 0.985
_diffrn_reflns_point_group_measured_fraction_max 0.952
_diffrn_reflns_theta_full 67.684
_diffrn_reflns_theta_max 73.537
_diffrn_reflns_theta_min 3.558
_exptl_absorpt_coefficient_mu 2.041
_exptl_absorpt_correction_T_max 0.984
_exptl_absorpt_correction_T_min 0.929
_exptl_absorpt_correction_type analytical
_exptl_absorpt_process_details
;
CrysAlisPro 1.171.39.46 (Rigaku Oxford Diffraction, 2018)
Analytical numeric absorption correction using a multifaceted crystal
			model based on expressions derived by R.C. Clark & J.S. Reid.
(Clark, R. C. & Reid, J. S. (1995). Acta Cryst. A51, 887-897)
Empirical absorption correction using spherical harmonics,
 implemented in SCALE3 ABSPACK scaling algorithm.
;
_exptl_crystal_colour 'dull dark violet'
_exptl_crystal_colour_lustre dull
_exptl_crystal_colour_modifier dark
_exptl_crystal_colour_primary violet
_exptl_crystal_density_diffrn 1.214
_exptl_crystal_description needle
_exptl_crystal_F_000 2736
_exptl_crystal_size_max 0.288
_exptl_crystal_size_mid 0.04
_exptl_crystal_size_min 0.035
_refine_diff_density_max 0.344
_refine_diff_density_min -0.465
_refine_diff_density_rms 0.061
_refine_ls_extinction_method none
_refine_ls_goodness_of_fit_ref 1.033
_refine_ls_hydrogen_treatment constr
_refine_ls_matrix_type full
_refine_ls_number_parameters 832
_refine_ls_number_reflns 13489
_refine_ls_number_restraints 0
_refine_ls_restrained_S_all 1.033
_refine_ls_R_factor_all 0.1154
_refine_ls_R_factor_gt 0.0635
_refine_ls_shift/su_max 0.001
_refine_ls_shift/su_mean 0.000
_refine_ls_structure_factor_coef Fsqd
_refine_ls_weighting_details 'w=1/[\s^2^(Fo^2^)+(0.0035P)^2^+3.5031P] where P=(Fo^2^+2Fc^2^)/3'
_refine_ls_weighting_scheme calc
_refine_ls_wR_factor_gt 0.1210
_refine_ls_wR_factor_ref 0.1480
_reflns_Friedel_coverage 0.000
_reflns_number_gt 8280
_reflns_number_total 13489
_reflns_threshold_expression 'I > 2\s(I)'
_cod_data_source_file d1sc04940b3.cif
_cod_data_source_block 4-Cr
_cod_database_code 1565066
_shelx_shelxl_version_number 2016/6
_shelx_space_group_comment
;
The symmetry employed for this shelxl refinement is uniquely defined
by the following loop, which should always be used as a source of
symmetry information in preference to the above space-group names.
They are only intended as comments.
;
_olex2_refinement_description
;
1. Fixed Uiso
 At 1.2 times of:
  All C(H) groups
 At 1.5 times of:
  All C(H,H,H) groups
2.a Ternary CH refined with riding coordinates:
 C21(H21), C62(H62), C50(H50), C53(H53), C36(H36), C65(H65), C24(H24), C33(H33)
2.b Aromatic/amide H refined with riding coordinates:
 C17(H17), C47(H47), C60(H60), C48(H48), C58(H58), C12(H12), C18(H18),
 C31(H31), C59(H59), C46(H46), C30(H30), C29(H29), C19(H19), C41(H41), C69(H69),
  C72(H72), C70(H70), C73(H73), C71(H71)
2.c Idealised Me refined as rotating group:
 C43(H43A,H43B,H43C), C55(H55A,H55B,H55C), C66(H66A,H66B,H66C), C51(H51A,H51B,
 H51C), C14(H14A,H14B,H14C), C39(H39A,H39B,H39C), C67(H67A,H67B,H67C), C37(H37A,
 H37B,H37C), C64(H64A,H64B,H64C), C22(H22A,H22B,H22C), C54(H54A,H54B,H54C),
 C38(H38A,H38B,H38C), C52(H52A,H52B,H52C), C63(H63A,H63B,H63C), C26(H26A,H26B,
 H26C), C34(H34A,H34B,H34C), C23(H23A,H23B,H23C), C10(H10A,H10B,H10C), C74(H74A,
 H74B,H74C), C25(H25A,H25B,H25C), C35(H35A,H35B,H35C)
;
_olex2_submission_special_instructions 'No special instructions were received'
_oxdiff_exptl_absorpt_empirical_details
;
Empirical correction (ABSPACK) includes:
- Absorption correction using spherical harmonics
- Frame scaling
;

loop_
_space_group_symop_operation_xyz
'x, y, z'
'-x, y+1/2, -z+1/2'
'-x, -y, -z'
'x, -y-1/2, z-1/2'

loop_
_atom_site_label
_atom_site_type_symbol
_atom_site_fract_x
_atom_site_fract_y
_atom_site_fract_z
_atom_site_U_iso_or_equiv
_atom_site_adp_type
_atom_site_occupancy
_atom_site_site_symmetry_order
_atom_site_calc_flag
_atom_site_refinement_flags_posn
_atom_site_refinement_flags_adp
_atom_site_refinement_flags_occupancy
_atom_site_disorder_assembly
_atom_site_disorder_group
Cr1 Cr 0.73323(4) 0.22606(3) 0.32302(3) 0.02882(14) Uani 1 1 d . . . . .
Al2 Al 0.96837(6) 0.36512(5) 0.23468(5) 0.0240(2) Uani 1 1 d . . . . .
Al1 Al 0.62925(7) 0.42362(6) 0.25710(5) 0.0274(2) Uani 1 1 d . . . . .
O1 O 0.65346(15) 0.34576(13) 0.27840(12) 0.0297(6) Uani 1 1 d . . . . .
O2 O 0.88276(15) 0.32057(13) 0.26449(12) 0.0298(6) Uani 1 1 d . . . . .
N3 N 1.01938(19) 0.32632(15) 0.16777(14) 0.0256(6) Uani 1 1 d . . . . .
O3 O 0.73174(16) 0.44981(13) 0.23882(13) 0.0324(6) Uani 1 1 d . . . . .
N4 N 1.06826(18) 0.37248(14) 0.28826(13) 0.0234(6) Uani 1 1 d . . . . .
O4 O 0.89466(18) 0.49415(14) 0.20865(16) 0.0439(7) Uani 1 1 d . . . . .
C57 C 1.0360(3) 0.3772(2) 0.06726(18) 0.0329(9) Uani 1 1 d . . . . .
C49 C 1.0525(2) 0.4054(2) 0.39685(18) 0.0329(9) Uani 1 1 d . . . . .
C21 C 0.4740(3) 0.3960(2) 0.4026(2) 0.0449(11) Uani 1 1 d . . . . .
H21 H 0.451564 0.419171 0.365932 0.054 Uiso 1 1 calc R . . . .
C61 C 0.9121(2) 0.30609(18) 0.07960(17) 0.0297(8) Uani 1 1 d . . . . .
C17 C 0.5981(3) 0.4126(2) 0.4817(2) 0.0487(12) Uani 1 1 d . . . . .
H17 H 0.567780 0.386846 0.508047 0.058 Uiso 1 1 calc R . . . .
C16 C 0.5621(3) 0.4246(2) 0.42313(19) 0.0378(9) Uani 1 1 d . . . . .
C6 C 0.6117(3) 0.2166(2) 0.3210(2) 0.0446(11) Uani 1 1 d . . . . .
C43 C 1.1174(3) 0.2448(2) 0.1295(2) 0.0463(11) Uani 1 1 d . . . . .
H43A H 1.067351 0.223539 0.111006 0.069 Uiso 1 1 calc GR . . . .
H43B H 1.157698 0.214706 0.147524 0.069 Uiso 1 1 calc GR . . . .
H43C H 1.145733 0.268277 0.098168 0.069 Uiso 1 1 calc GR . . . .
C44 C 1.0727(2) 0.42029(18) 0.33593(17) 0.0282(8) Uani 1 1 d . . . . .
C47 C 1.0850(3) 0.5125(2) 0.4262(2) 0.0485(12) Uani 1 1 d . . . . .
H47 H 1.089869 0.543305 0.456652 0.058 Uiso 1 1 calc R . . . .
C60 C 0.8867(3) 0.3171(2) 0.01748(18) 0.0375(9) Uani 1 1 d . . . . .
H60 H 0.835971 0.298237 0.000884 0.045 Uiso 1 1 calc R . . . .
C48 C 1.0601(3) 0.4526(2) 0.4412(2) 0.0415(10) Uani 1 1 d . . . . .
H48 H 1.048057 0.443533 0.482128 0.050 Uiso 1 1 calc R . . . .
C62 C 1.1125(3) 0.4163(2) 0.0924(2) 0.0404(10) Uani 1 1 d . . . . .
H62 H 1.121923 0.406657 0.136706 0.048 Uiso 1 1 calc R . . . .
C32 C 0.6027(3) 0.4248(2) 0.08538(18) 0.0347(9) Uani 1 1 d . . . . .
C20 C 0.6895(3) 0.4902(2) 0.4037(2) 0.0418(10) Uani 1 1 d . . . . .
C58 C 1.0081(3) 0.3849(2) 0.00527(19) 0.0387(10) Uani 1 1 d . . . . .
H58 H 1.039969 0.411001 -0.019771 0.046 Uiso 1 1 calc R . . . .
C12 C 0.4750(3) 0.5180(2) 0.2456(2) 0.0452(11) Uani 1 1 d . . . . .
H12 H 0.434637 0.550396 0.240369 0.054 Uiso 1 1 calc R . . . .
C55 C 1.2148(3) 0.4905(3) 0.2434(3) 0.0605(14) Uani 1 1 d . . . . .
H55A H 1.248409 0.515287 0.273029 0.091 Uiso 1 1 calc GR . . . .
H55B H 1.227512 0.503386 0.202091 0.091 Uiso 1 1 calc GR . . . .
H55C H 1.229730 0.447180 0.248869 0.091 Uiso 1 1 calc GR . . . .
C50 C 1.0204(3) 0.3417(2) 0.41560(18) 0.0369(9) Uani 1 1 d . . . . .
H50 H 1.031636 0.312337 0.381981 0.044 Uiso 1 1 calc R . . . .
C66 C 0.8642(4) 0.1954(2) 0.0948(3) 0.0549(13) Uani 1 1 d . . . . .
H66A H 0.828880 0.168569 0.119132 0.082 Uiso 1 1 calc GR . . . .
H66B H 0.924188 0.182035 0.098794 0.082 Uiso 1 1 calc GR . . . .
H66C H 0.844026 0.193200 0.051980 0.082 Uiso 1 1 calc GR . . . .
C53 C 1.1175(3) 0.4996(2) 0.2531(2) 0.0390(10) Uani 1 1 d . . . . .
H53 H 1.085524 0.470626 0.224950 0.047 Uiso 1 1 calc R . . . .
C18 C 0.6768(4) 0.4372(3) 0.5026(2) 0.0593(14) Uani 1 1 d . . . . .
H18 H 0.699886 0.427631 0.542195 0.071 Uiso 1 1 calc R . . . .
C36 C 0.6530(3) 0.4855(2) 0.08928(19) 0.0405(10) Uani 1 1 d . . . . .
H36 H 0.644398 0.504412 0.129954 0.049 Uiso 1 1 calc R . . . .
C51 C 0.9217(3) 0.3436(2) 0.4236(2) 0.0461(11) Uani 1 1 d . . . . .
H51A H 0.908679 0.374778 0.453852 0.069 Uiso 1 1 calc GR . . . .
H51B H 0.902295 0.303428 0.437413 0.069 Uiso 1 1 calc GR . . . .
H51C H 0.892137 0.353714 0.384612 0.069 Uiso 1 1 calc GR . . . .
C14 C 0.4315(3) 0.4966(3) 0.1356(2) 0.0603(15) Uani 1 1 d . . . . .
H14A H 0.373548 0.507032 0.147565 0.091 Uiso 1 1 calc GR . . . .
H14B H 0.428816 0.460838 0.108702 0.091 Uiso 1 1 calc GR . . . .
H14C H 0.455842 0.531445 0.114201 0.091 Uiso 1 1 calc GR . . . .
C39 C 1.2092(3) 0.3324(2) 0.33198(19) 0.0380(10) Uani 1 1 d . . . . .
H39A H 1.236195 0.372929 0.332413 0.057 Uiso 1 1 calc GR . . . .
H39B H 1.251516 0.301282 0.321788 0.057 Uiso 1 1 calc GR . . . .
H39C H 1.187774 0.323554 0.372204 0.057 Uiso 1 1 calc GR . . . .
C31 C 0.6041(3) 0.3898(2) 0.0304(2) 0.0440(11) Uani 1 1 d . . . . .
H31 H 0.635326 0.404943 -0.002360 0.053 Uiso 1 1 calc R . . . .
C28 C 0.5127(3) 0.3416(2) 0.1293(2) 0.0399(10) Uani 1 1 d . . . . .
C65 C 0.8570(3) 0.2626(2) 0.11781(19) 0.0354(9) Uani 1 1 d . . . . .
H65 H 0.878719 0.264411 0.161306 0.042 Uiso 1 1 calc R . . . .
C67 C 0.7609(3) 0.2831(2) 0.1137(2) 0.0442(11) Uani 1 1 d . . . . .
H67A H 0.757212 0.326803 0.123731 0.066 Uiso 1 1 calc GR . . . .
H67B H 0.728517 0.259267 0.142548 0.066 Uiso 1 1 calc GR . . . .
H67C H 0.736869 0.276276 0.072327 0.066 Uiso 1 1 calc GR . . . .
C45 C 1.0966(3) 0.4814(2) 0.3189(2) 0.0368(9) Uani 1 1 d . . . . .
C37 C 0.6217(4) 0.5322(2) 0.0388(2) 0.0575(13) Uani 1 1 d . . . . .
H37A H 0.631781 0.515018 -0.001441 0.086 Uiso 1 1 calc GR . . . .
H37B H 0.653424 0.570693 0.044093 0.086 Uiso 1 1 calc GR . . . .
H37C H 0.560187 0.539967 0.042035 0.086 Uiso 1 1 calc GR . . . .
C59 C 0.9348(3) 0.3552(2) -0.02025(19) 0.0421(10) Uani 1 1 d . . . . .
H59 H 0.917992 0.360580 -0.061946 0.050 Uiso 1 1 calc R . . . .
C46 C 1.1026(3) 0.5264(2) 0.3658(2) 0.0449(11) Uani 1 1 d . . . . .
H46 H 1.118986 0.566952 0.355869 0.054 Uiso 1 1 calc R . . . .
C24 C 0.7382(3) 0.5365(2) 0.3642(3) 0.0538(13) Uani 1 1 d . . . . .
H24 H 0.714886 0.532908 0.321238 0.065 Uiso 1 1 calc R . . . .
C30 C 0.5608(3) 0.3338(3) 0.0236(2) 0.0531(13) Uani 1 1 d . . . . .
H30 H 0.561168 0.312191 -0.013788 0.064 Uiso 1 1 calc R . . . .
C29 C 0.5170(3) 0.3101(2) 0.0723(2) 0.0499(12) Uani 1 1 d . . . . .
H29 H 0.489024 0.271610 0.067488 0.060 Uiso 1 1 calc R . . . .
C64 C 1.1968(3) 0.4016(3) 0.0606(3) 0.0684(17) Uani 1 1 d . . . . .
H64A H 1.190172 0.412763 0.017450 0.103 Uiso 1 1 calc GR . . . .
H64B H 1.209289 0.357749 0.064256 0.103 Uiso 1 1 calc GR . . . .
H64C H 1.244183 0.425168 0.079909 0.103 Uiso 1 1 calc GR . . . .
C22 C 0.4841(4) 0.3287(3) 0.3837(3) 0.0635(15) Uani 1 1 d . . . . .
H22A H 0.525517 0.325877 0.351740 0.095 Uiso 1 1 calc GR . . . .
H22B H 0.428516 0.312658 0.368416 0.095 Uiso 1 1 calc GR . . . .
H22C H 0.504759 0.304584 0.419068 0.095 Uiso 1 1 calc GR . . . .
C19 C 0.7215(3) 0.4764(3) 0.4643(2) 0.0550(14) Uani 1 1 d . . . . .
H19 H 0.774114 0.494137 0.479007 0.066 Uiso 1 1 calc R . . . .
C54 C 1.0880(3) 0.5655(2) 0.2354(2) 0.0527(12) Uani 1 1 d . . . . .
H54A H 1.122988 0.595360 0.258706 0.079 Uiso 1 1 calc GR . . . .
H54B H 1.027523 0.570716 0.244443 0.079 Uiso 1 1 calc GR . . . .
H54C H 1.094805 0.571914 0.191786 0.079 Uiso 1 1 calc GR . . . .
C33 C 0.4641(3) 0.3133(3) 0.1822(2) 0.0562(14) Uani 1 1 d . . . . .
H33 H 0.494650 0.326694 0.220991 0.067 Uiso 1 1 calc R . . . .
C38 C 0.7515(3) 0.4737(3) 0.0834(2) 0.0540(13) Uani 1 1 d . . . . .
H38A H 0.770896 0.442312 0.112796 0.081 Uiso 1 1 calc GR . . . .
H38B H 0.783187 0.511780 0.091566 0.081 Uiso 1 1 calc GR . . . .
H38C H 0.761777 0.459545 0.042084 0.081 Uiso 1 1 calc GR . . . .
C52 C 1.0670(3) 0.3168(3) 0.4756(2) 0.0555(13) Uani 1 1 d . . . . .
H52A H 1.129243 0.317305 0.471184 0.083 Uiso 1 1 calc GR . . . .
H52B H 1.048182 0.274761 0.483070 0.083 Uiso 1 1 calc GR . . . .
H52C H 1.052736 0.342900 0.509941 0.083 Uiso 1 1 calc GR . . . .
C63 C 1.0904(4) 0.4855(3) 0.0866(3) 0.0668(16) Uani 1 1 d . . . . .
H63A H 1.137790 0.509864 0.104782 0.100 Uiso 1 1 calc GR . . . .
H63B H 1.037915 0.494086 0.107869 0.100 Uiso 1 1 calc GR . . . .
H63C H 1.081532 0.496277 0.043535 0.100 Uiso 1 1 calc GR . . . .
C26 C 0.8365(3) 0.5238(3) 0.3653(3) 0.0753(19) Uani 1 1 d . . . . .
H26A H 0.862140 0.533488 0.405689 0.113 Uiso 1 1 calc GR . . . .
H26B H 0.862875 0.549378 0.334708 0.113 Uiso 1 1 calc GR . . . .
H26C H 0.846423 0.480464 0.356151 0.113 Uiso 1 1 calc GR . . . .
C34 C 0.3716(4) 0.3372(4) 0.1834(4) 0.116(3) Uani 1 1 d . . . . .
H34A H 0.342645 0.331448 0.143297 0.174 Uiso 1 1 calc GR . . . .
H34B H 0.372299 0.380930 0.193712 0.174 Uiso 1 1 calc GR . . . .
H34C H 0.340717 0.314545 0.213996 0.174 Uiso 1 1 calc GR . . . .
C23 C 0.4063(4) 0.4019(3) 0.4525(3) 0.0701(17) Uani 1 1 d . . . . .
H23A H 0.422609 0.375101 0.486841 0.105 Uiso 1 1 calc GR . . . .
H23B H 0.349688 0.389850 0.435286 0.105 Uiso 1 1 calc GR . . . .
H23C H 0.404214 0.444476 0.466537 0.105 Uiso 1 1 calc GR . . . .
C10 C 0.4805(3) 0.5537(2) 0.3551(2) 0.0533(13) Uani 1 1 d . . . . .
H10A H 0.449775 0.588434 0.336037 0.080 Uiso 1 1 calc GR . . . .
H10B H 0.528839 0.568975 0.380935 0.080 Uiso 1 1 calc GR . . . .
H10C H 0.441439 0.530517 0.379988 0.080 Uiso 1 1 calc GR . . . .
C2 C 0.8039(2) 0.35125(17) 0.26292(16) 0.0246(7) Uani 1 1 d . . . . .
C3 C 0.8017(2) 0.41236(17) 0.24310(17) 0.0260(7) Uani 1 1 d . . . . .
C1 C 0.7285(2) 0.31491(17) 0.28318(17) 0.0253(7) Uani 1 1 d . . . . .
N2 N 0.5784(2) 0.47028(16) 0.31890(16) 0.0317(7) Uani 1 1 d . . . . .
N1 N 0.5478(2) 0.43592(16) 0.19139(15) 0.0318(7) Uani 1 1 d . . . . .
C40 C 1.1339(2) 0.33133(18) 0.28408(17) 0.0289(8) Uani 1 1 d . . . . .
C42 C 1.0886(2) 0.28837(19) 0.17890(17) 0.0304(8) Uani 1 1 d . . . . .
C27 C 0.5553(2) 0.4006(2) 0.13379(18) 0.0337(9) Uani 1 1 d . . . . .
C56 C 0.9883(2) 0.33619(18) 0.10359(16) 0.0271(8) Uani 1 1 d . . . . .
C15 C 0.6101(3) 0.4627(2) 0.38315(18) 0.0334(9) Uani 1 1 d . . . . .
C11 C 0.5144(3) 0.5118(2) 0.3054(2) 0.0360(9) Uani 1 1 d . . . . .
C13 C 0.4886(3) 0.4818(2) 0.1929(2) 0.0413(10) Uani 1 1 d . . . . .
O9 O 0.7373(2) 0.10322(15) 0.39229(16) 0.0490(8) Uani 1 1 d . . . . .
O8 O 0.93228(19) 0.20973(15) 0.33097(16) 0.0466(8) Uani 1 1 d . . . . .
O7 O 0.7120(2) 0.15302(17) 0.20235(16) 0.0589(9) Uani 1 1 d . . . . .
C8 C 0.8593(3) 0.22163(19) 0.32621(18) 0.0330(9) Uani 1 1 d . . . . .
C41 C 1.1374(2) 0.28856(19) 0.23533(17) 0.0311(8) Uani 1 1 d . . . . .
H41 H 1.177346 0.256032 0.241177 0.037 Uiso 1 1 calc R . . . .
C7 C 0.7245(3) 0.18255(19) 0.2468(2) 0.0358(9) Uani 1 1 d . . . . .
C9 C 0.7368(3) 0.1500(2) 0.36590(19) 0.0358(9) Uani 1 1 d . . . . .
C4 C 0.8883(2) 0.43814(19) 0.22388(17) 0.0292(8) Uani 1 1 d . . . . .
C5 C 0.7257(3) 0.2694(2) 0.39931(19) 0.0348(9) Uani 1 1 d . . . . .
C68 C 0.7239(4) 0.6907(3) 0.0901(3) 0.0691(17) Uani 1 1 d . . . . .
C69 C 0.6645(4) 0.6740(3) 0.1310(4) 0.081(2) Uani 1 1 d . . . . .
H69 H 0.606249 0.685465 0.123679 0.098 Uiso 1 1 calc R . . . .
C72 C 0.8361(5) 0.6406(3) 0.1526(4) 0.086(2) Uani 1 1 d . . . . .
H72 H 0.894433 0.629402 0.160157 0.104 Uiso 1 1 calc R . . . .
C70 C 0.6886(6) 0.6395(4) 0.1847(4) 0.103(3) Uani 1 1 d . . . . .
H70 H 0.646883 0.628812 0.212884 0.123 Uiso 1 1 calc R . . . .
C73 C 0.8122(4) 0.6743(3) 0.1011(3) 0.0715(17) Uani 1 1 d . . . . .
H73 H 0.853960 0.686490 0.073532 0.086 Uiso 1 1 calc R . . . .
C74 C 0.6971(5) 0.7264(4) 0.0328(4) 0.101(3) Uani 1 1 d . . . . .
H74A H 0.665582 0.699234 0.004093 0.152 Uiso 1 1 calc GR . . . .
H74B H 0.748270 0.742155 0.013890 0.152 Uiso 1 1 calc GR . . . .
H74C H 0.660160 0.760678 0.043440 0.152 Uiso 1 1 calc GR . . . .
C71 C 0.7725(6) 0.6223(4) 0.1947(4) 0.104(3) Uani 1 1 d . . . . .
H71 H 0.788895 0.598339 0.229290 0.125 Uiso 1 1 calc R . . . .
C25 C 0.7215(5) 0.6033(3) 0.3867(4) 0.106(3) Uani 1 1 d . . . . .
H25A H 0.659593 0.610189 0.388307 0.159 Uiso 1 1 calc GR . . . .
H25B H 0.745699 0.632621 0.358420 0.159 Uiso 1 1 calc GR . . . .
H25C H 0.748812 0.608945 0.427332 0.159 Uiso 1 1 calc GR . . . .
O6 O 0.5389(2) 0.2023(2) 0.3213(2) 0.0773(13) Uani 1 1 d . . . . .
C35 C 0.4644(5) 0.2421(3) 0.1817(4) 0.103(3) Uani 1 1 d . . . . .
H35A H 0.433500 0.226857 0.216369 0.155 Uiso 1 1 calc GR . . . .
H35B H 0.523722 0.227278 0.184688 0.155 Uiso 1 1 calc GR . . . .
H35C H 0.436128 0.227388 0.143749 0.155 Uiso 1 1 calc GR . . . .
O5 O 0.7165(2) 0.29406(18) 0.44559(15) 0.0551(9) Uani 1 1 d . . . . .

loop_
_atom_site_aniso_label
_atom_site_aniso_U_11
_atom_site_aniso_U_22
_atom_site_aniso_U_33
_atom_site_aniso_U_23
_atom_site_aniso_U_13
_atom_site_aniso_U_12
Cr1 0.0282(3) 0.0258(3) 0.0327(3) 0.0018(3) 0.0040(2) -0.0017(3)
Al2 0.0226(5) 0.0258(6) 0.0237(5) -0.0009(4) 0.0019(4) 0.0017(4)
Al1 0.0237(5) 0.0287(6) 0.0299(6) 0.0014(5) 0.0017(4) 0.0038(4)
O1 0.0223(12) 0.0319(15) 0.0350(14) 0.0017(12) 0.0023(10) 0.0015(11)
O2 0.0234(12) 0.0295(15) 0.0372(14) 0.0028(12) 0.0076(10) 0.0037(11)
N3 0.0255(14) 0.0263(16) 0.0250(15) 0.0018(13) 0.0014(11) 0.0012(13)
O3 0.0251(13) 0.0280(15) 0.0443(16) 0.0040(12) 0.0032(10) 0.0050(11)
N4 0.0238(14) 0.0237(16) 0.0227(15) -0.0008(12) 0.0008(11) -0.0006(12)
O4 0.0340(15) 0.0308(17) 0.068(2) 0.0108(15) 0.0078(13) 0.0012(13)
C57 0.037(2) 0.034(2) 0.028(2) 0.0007(17) 0.0046(15) 0.0009(17)
C49 0.035(2) 0.035(2) 0.028(2) -0.0056(17) -0.0018(15) -0.0029(17)
C21 0.049(3) 0.044(3) 0.043(2) 0.003(2) 0.0106(19) -0.001(2)
C61 0.0344(19) 0.027(2) 0.0276(19) -0.0029(16) 0.0003(14) 0.0025(16)
C17 0.065(3) 0.049(3) 0.033(2) 0.001(2) 0.006(2) 0.014(2)
C16 0.043(2) 0.036(2) 0.035(2) -0.0086(19) 0.0069(17) 0.0043(19)
C6 0.030(2) 0.041(3) 0.064(3) -0.002(2) 0.0092(19) -0.0024(19)
C43 0.053(3) 0.052(3) 0.033(2) -0.009(2) 0.0001(18) 0.021(2)
C44 0.0273(17) 0.027(2) 0.0297(19) -0.0053(16) -0.0001(14) -0.0034(15)
C47 0.052(3) 0.050(3) 0.043(3) -0.028(2) -0.0031(19) -0.010(2)
C60 0.043(2) 0.040(2) 0.029(2) -0.0001(18) -0.0050(16) 0.0006(19)
C48 0.046(2) 0.047(3) 0.031(2) -0.010(2) -0.0024(17) -0.004(2)
C62 0.045(2) 0.044(3) 0.032(2) 0.0064(19) 0.0010(17) -0.011(2)
C32 0.034(2) 0.037(2) 0.034(2) 0.0022(18) 0.0005(15) 0.0049(17)
C20 0.038(2) 0.043(3) 0.044(3) -0.012(2) 0.0027(17) 0.004(2)
C58 0.043(2) 0.039(3) 0.034(2) 0.0078(19) 0.0029(17) 0.0006(19)
C12 0.043(2) 0.047(3) 0.046(3) 0.014(2) 0.0078(18) 0.027(2)
C55 0.058(3) 0.065(4) 0.060(3) 0.012(3) 0.018(2) -0.002(3)
C50 0.049(2) 0.041(2) 0.0211(19) -0.0010(17) 0.0038(16) -0.006(2)
C66 0.069(3) 0.032(3) 0.066(3) 0.003(2) 0.029(3) 0.003(2)
C53 0.045(2) 0.031(2) 0.041(2) 0.0027(19) 0.0053(17) -0.0062(19)
C18 0.068(3) 0.066(4) 0.043(3) -0.012(3) -0.007(2) 0.018(3)
C36 0.048(2) 0.045(3) 0.029(2) 0.0042(19) 0.0032(17) -0.007(2)
C51 0.048(3) 0.048(3) 0.043(3) 0.001(2) 0.0090(19) -0.017(2)
C14 0.047(3) 0.090(4) 0.044(3) 0.010(3) -0.003(2) 0.030(3)
C39 0.032(2) 0.047(3) 0.034(2) 0.0017(19) -0.0021(16) 0.0018(18)
C31 0.044(2) 0.053(3) 0.035(2) -0.004(2) 0.0030(17) 0.001(2)
C28 0.032(2) 0.046(3) 0.041(2) 0.005(2) -0.0043(16) -0.0035(19)
C65 0.033(2) 0.039(2) 0.034(2) -0.0002(18) 0.0003(15) -0.0020(18)
C67 0.037(2) 0.048(3) 0.047(3) 0.001(2) -0.0006(18) 0.002(2)
C45 0.033(2) 0.033(2) 0.045(2) -0.0062(19) 0.0014(16) -0.0075(17)
C37 0.063(3) 0.049(3) 0.060(3) 0.013(3) 0.002(2) -0.009(3)
C59 0.059(3) 0.044(3) 0.023(2) 0.0030(18) -0.0054(17) -0.001(2)
C46 0.052(3) 0.034(2) 0.048(3) -0.012(2) 0.003(2) -0.012(2)
C24 0.040(2) 0.055(3) 0.066(3) -0.015(3) 0.000(2) -0.009(2)
C30 0.054(3) 0.061(3) 0.044(3) -0.016(2) -0.005(2) 0.002(3)
C29 0.050(3) 0.048(3) 0.051(3) -0.006(2) -0.012(2) -0.006(2)
C64 0.039(3) 0.104(5) 0.063(3) 0.001(3) 0.007(2) -0.016(3)
C22 0.059(3) 0.056(4) 0.077(4) -0.015(3) 0.020(3) -0.004(3)
C19 0.045(3) 0.064(4) 0.055(3) -0.022(3) -0.013(2) 0.004(2)
C54 0.059(3) 0.037(3) 0.062(3) 0.008(2) 0.001(2) -0.008(2)
C33 0.046(3) 0.068(4) 0.054(3) 0.009(3) -0.008(2) -0.020(3)
C38 0.046(3) 0.065(4) 0.051(3) 0.009(3) 0.004(2) -0.013(2)
C52 0.063(3) 0.065(4) 0.039(3) 0.015(2) 0.002(2) -0.001(3)
C63 0.076(4) 0.057(4) 0.066(4) 0.011(3) -0.013(3) -0.026(3)
C26 0.041(3) 0.116(6) 0.069(4) -0.026(4) 0.003(2) -0.016(3)
C34 0.053(4) 0.185(9) 0.113(6) 0.060(6) 0.029(4) -0.009(5)
C23 0.060(3) 0.073(4) 0.079(4) -0.017(3) 0.031(3) -0.003(3)
C10 0.055(3) 0.051(3) 0.055(3) -0.007(2) 0.013(2) 0.019(2)
C2 0.0249(17) 0.0258(19) 0.0230(17) -0.0029(15) 0.0010(13) -0.0010(14)
C3 0.0261(17) 0.0231(19) 0.0290(19) -0.0018(15) 0.0024(13) 0.0039(15)
C1 0.0232(17) 0.0232(19) 0.0293(19) -0.0024(15) -0.0018(13) -0.0002(14)
N2 0.0260(15) 0.0307(18) 0.0389(18) -0.0007(15) 0.0053(13) 0.0046(13)
N1 0.0270(15) 0.038(2) 0.0308(17) 0.0023(15) 0.0039(12) 0.0050(14)
C40 0.0276(18) 0.028(2) 0.0308(19) 0.0063(16) 0.0004(14) -0.0040(15)
C42 0.0331(19) 0.033(2) 0.0257(19) -0.0001(16) 0.0042(14) 0.0029(16)
C27 0.0288(19) 0.038(2) 0.034(2) 0.0039(18) -0.0027(15) 0.0041(17)
C56 0.0315(18) 0.027(2) 0.0224(18) -0.0036(15) 0.0002(13) 0.0076(15)
C15 0.034(2) 0.037(2) 0.029(2) -0.0091(17) 0.0012(15) 0.0064(17)
C11 0.0289(19) 0.035(2) 0.045(2) 0.0043(19) 0.0077(16) 0.0090(17)
C13 0.029(2) 0.056(3) 0.039(2) 0.009(2) 0.0035(16) 0.0108(19)
O9 0.061(2) 0.0307(17) 0.056(2) 0.0132(15) 0.0058(15) -0.0018(15)
O8 0.0323(16) 0.0447(19) 0.063(2) 0.0106(16) 0.0003(13) 0.0019(14)
O7 0.077(2) 0.051(2) 0.049(2) -0.0120(18) 0.0009(17) -0.0066(19)
C8 0.033(2) 0.029(2) 0.037(2) 0.0039(17) 0.0062(15) 0.0029(17)
C41 0.0334(19) 0.031(2) 0.029(2) -0.0002(16) 0.0010(15) 0.0086(16)
C7 0.038(2) 0.026(2) 0.043(2) 0.0031(19) 0.0006(17) -0.0036(17)
C9 0.036(2) 0.033(2) 0.039(2) 0.0014(19) 0.0068(16) -0.0008(18)
C4 0.0281(18) 0.033(2) 0.0265(19) 0.0009(16) -0.0009(14) -0.0010(16)
C5 0.037(2) 0.032(2) 0.035(2) 0.0040(18) -0.0001(16) 0.0011(17)
C68 0.074(4) 0.041(3) 0.093(5) -0.021(3) 0.008(3) 0.003(3)
C69 0.063(4) 0.061(4) 0.123(6) -0.034(4) 0.027(4) -0.002(3)
C72 0.084(5) 0.067(5) 0.108(6) -0.008(4) 0.008(4) 0.021(4)
C70 0.128(7) 0.068(5) 0.117(7) -0.009(5) 0.051(6) 0.006(5)
C73 0.060(3) 0.050(4) 0.105(5) -0.015(4) 0.013(3) 0.009(3)
C74 0.092(5) 0.083(5) 0.128(7) -0.022(5) 0.003(5) 0.015(4)
C71 0.146(8) 0.067(5) 0.102(6) 0.001(4) 0.028(6) 0.029(5)
C25 0.097(5) 0.047(4) 0.181(9) -0.024(5) 0.057(6) -0.024(4)
O6 0.0351(19) 0.080(3) 0.119(4) -0.024(3) 0.017(2) -0.0106(19)
C35 0.140(7) 0.073(5) 0.096(5) 0.021(4) 0.002(5) -0.058(5)
O5 0.064(2) 0.067(2) 0.0336(17) -0.0127(17) 0.0006(14) 0.0159(18)

loop_
_atom_type_symbol
_atom_type_description
_atom_type_scat_dispersion_real
_atom_type_scat_dispersion_imag
_atom_type_scat_source
C C 0.0181 0.0091 'International Tables Vol C Tables 4.2.6.8 and 6.1.1.4'
H H 0.0000 0.0000 'International Tables Vol C Tables 4.2.6.8 and 6.1.1.4'
Al Al 0.2130 0.2455 'International Tables Vol C Tables 4.2.6.8 and 6.1.1.4'
Cr Cr -0.1635 2.4439 'International Tables Vol C Tables 4.2.6.8 and 6.1.1.4'
N N 0.0311 0.0180 'International Tables Vol C Tables 4.2.6.8 and 6.1.1.4'
O O 0.0492 0.0322 'International Tables Vol C Tables 4.2.6.8 and 6.1.1.4'

loop_
_exptl_crystal_face_index_h
_exptl_crystal_face_index_k
_exptl_crystal_face_index_l
_exptl_crystal_face_perp_dist
7 -9 -1 0.0181
7 10 0 0.0155
-7 -10 0 0.0244
-4 -7 11 0.1074
-2 7 12 0.1050
-8 9 -1 0.0318
-5 1 -11 0.1236
5 -2 11 0.1042
-7 9 1 0.0165

loop_
_geom_angle_atom_site_label_1
_geom_angle_atom_site_label_2
_geom_angle_atom_site_label_3
_geom_angle
_geom_angle_site_symmetry_1
_geom_angle_site_symmetry_3
_geom_angle_publ_flag
C6 Cr1 C1 94.24(18) . . ?
C6 Cr1 C8 170.9(2) . . ?
C6 Cr1 C7 84.11(19) . . ?
C6 Cr1 C9 85.58(19) . . ?
C6 Cr1 C5 88.4(2) . . ?
C8 Cr1 C1 94.27(16) . . ?
C7 Cr1 C1 95.21(16) . . ?
C7 Cr1 C8 92.07(18) . . ?
C7 Cr1 C5 172.47(18) . . ?
C9 Cr1 C1 174.67(17) . . ?
C9 Cr1 C8 86.23(17) . . ?
C9 Cr1 C7 90.07(18) . . ?
C9 Cr1 C5 89.84(18) . . ?
C5 Cr1 C1 84.83(16) . . ?
C5 Cr1 C8 95.44(17) . . ?
O2 Al2 N3 112.72(14) . . ?
O2 Al2 N4 114.64(14) . . ?
O2 Al2 C4 90.19(14) . . ?
N3 Al2 N4 98.93(13) . . ?
N3 Al2 C4 122.37(15) . . ?
N4 Al2 C4 118.94(15) . . ?
O1 Al1 N2 114.15(15) . . ?
O1 Al1 N1 117.19(15) . . ?
O3 Al1 O1 100.62(13) . . ?
O3 Al1 N2 113.78(15) . . ?
O3 Al1 N1 111.23(15) . . ?
N1 Al1 N2 100.49(15) . . ?
C1 O1 Al1 131.5(2) . . ?
C2 O2 Al2 113.5(2) . . ?
C42 N3 Al2 118.9(2) . . ?
C42 N3 C56 118.3(3) . . ?
C56 N3 Al2 122.7(2) . . ?
C3 O3 Al1 121.4(2) . . ?
C44 N4 Al2 120.3(2) . . ?
C40 N4 Al2 119.5(3) . . ?
C40 N4 C44 120.1(3) . . ?
C58 C57 C62 118.3(4) . . ?
C58 C57 C56 117.8(4) . . ?
C56 C57 C62 123.8(4) . . ?
C44 C49 C50 123.0(4) . . ?
C48 C49 C44 117.7(4) . . ?
C48 C49 C50 119.2(4) . . ?
C16 C21 H21 107.6 . . ?
C16 C21 C23 112.3(4) . . ?
C22 C21 H21 107.6 . . ?
C22 C21 C16 111.1(4) . . ?
C22 C21 C23 110.4(4) . . ?
C23 C21 H21 107.6 . . ?
C60 C61 C65 119.1(4) . . ?
C60 C61 C56 117.6(4) . . ?
C56 C61 C65 123.3(3) . . ?
C16 C17 H17 118.8 . . ?
C18 C17 H17 118.8 . . ?
C18 C17 C16 122.5(5) . . ?
C17 C16 C21 120.0(4) . . ?
C17 C16 C15 118.0(4) . . ?
C15 C16 C21 121.9(4) . . ?
O6 C6 Cr1 170.7(5) . . ?
H43A C43 H43B 109.5 . . ?
H43A C43 H43C 109.5 . . ?
H43B C43 H43C 109.5 . . ?
C42 C43 H43A 109.5 . . ?
C42 C43 H43B 109.5 . . ?
C42 C43 H43C 109.5 . . ?
C49 C44 N4 120.0(3) . . ?
C49 C44 C45 121.7(4) . . ?
C45 C44 N4 118.3(3) . . ?
C48 C47 H47 120.3 . . ?
C46 C47 H47 120.3 . . ?
C46 C47 C48 119.4(4) . . ?
C61 C60 H60 119.0 . . ?
C59 C60 C61 122.0(4) . . ?
C59 C60 H60 119.0 . . ?
C49 C48 H48 119.1 . . ?
C47 C48 C49 121.8(4) . . ?
C47 C48 H48 119.1 . . ?
C57 C62 H62 107.9 . . ?
C57 C62 C64 112.3(4) . . ?
C57 C62 C63 110.0(4) . . ?
C64 C62 H62 107.9 . . ?
C63 C62 H62 107.9 . . ?
C63 C62 C64 110.7(4) . . ?
C31 C32 C36 118.6(4) . . ?
C27 C32 C36 123.9(4) . . ?
C27 C32 C31 117.5(4) . . ?
C19 C20 C24 119.9(4) . . ?
C15 C20 C24 122.3(4) . . ?
C15 C20 C19 117.7(5) . . ?
C57 C58 H58 118.9 . . ?
C59 C58 C57 122.3(4) . . ?
C59 C58 H58 118.9 . . ?
C11 C12 H12 115.9 . . ?
C13 C12 H12 115.9 . . ?
C13 C12 C11 128.3(4) . . ?
H55A C55 H55B 109.5 . . ?
H55A C55 H55C 109.5 . . ?
H55B C55 H55C 109.5 . . ?
C53 C55 H55A 109.5 . . ?
C53 C55 H55B 109.5 . . ?
C53 C55 H55C 109.5 . . ?
C49 C50 H50 108.0 . . ?
C49 C50 C51 110.0(4) . . ?
C49 C50 C52 113.1(4) . . ?
C51 C50 H50 108.0 . . ?
C51 C50 C52 109.5(4) . . ?
C52 C50 H50 108.0 . . ?
H66A C66 H66B 109.5 . . ?
H66A C66 H66C 109.5 . . ?
H66B C66 H66C 109.5 . . ?
C65 C66 H66A 109.5 . . ?
C65 C66 H66B 109.5 . . ?
C65 C66 H66C 109.5 . . ?
C55 C53 H53 107.2 . . ?
C45 C53 C55 110.3(4) . . ?
C45 C53 H53 107.2 . . ?
C45 C53 C54 113.4(4) . . ?
C54 C53 C55 111.2(4) . . ?
C54 C53 H53 107.2 . . ?
C17 C18 H18 120.4 . . ?
C17 C18 C19 119.3(5) . . ?
C19 C18 H18 120.4 . . ?
C32 C36 H36 108.4 . . ?
C32 C36 C37 112.2(4) . . ?
C32 C36 C38 110.6(4) . . ?
C37 C36 H36 108.4 . . ?
C37 C36 C38 108.7(4) . . ?
C38 C36 H36 108.4 . . ?
C50 C51 H51A 109.5 . . ?
C50 C51 H51B 109.5 . . ?
C50 C51 H51C 109.5 . . ?
H51A C51 H51B 109.5 . . ?
H51A C51 H51C 109.5 . . ?
H51B C51 H51C 109.5 . . ?
H14A C14 H14B 109.5 . . ?
H14A C14 H14C 109.5 . . ?
H14B C14 H14C 109.5 . . ?
C13 C14 H14A 109.5 . . ?
C13 C14 H14B 109.5 . . ?
C13 C14 H14C 109.5 . . ?
H39A C39 H39B 109.5 . . ?
H39A C39 H39C 109.5 . . ?
H39B C39 H39C 109.5 . . ?
C40 C39 H39A 109.5 . . ?
C40 C39 H39B 109.5 . . ?
C40 C39 H39C 109.5 . . ?
C32 C31 H31 119.0 . . ?
C30 C31 C32 122.0(4) . . ?
C30 C31 H31 119.0 . . ?
C29 C28 C33 120.8(4) . . ?
C29 C28 C27 116.4(4) . . ?
C27 C28 C33 122.8(4) . . ?
C61 C65 C66 110.5(3) . . ?
C61 C65 H65 108.8 . . ?
C61 C65 C67 110.3(4) . . ?
C66 C65 H65 108.8 . . ?
C66 C65 C67 109.6(4) . . ?
C67 C65 H65 108.8 . . ?
C65 C67 H67A 109.5 . . ?
C65 C67 H67B 109.5 . . ?
C65 C67 H67C 109.5 . . ?
H67A C67 H67B 109.5 . . ?
H67A C67 H67C 109.5 . . ?
H67B C67 H67C 109.5 . . ?
C44 C45 C53 123.2(4) . . ?
C46 C45 C44 117.4(4) . . ?
C46 C45 C53 119.4(4) . . ?
C36 C37 H37A 109.5 . . ?
C36 C37 H37B 109.5 . . ?
C36 C37 H37C 109.5 . . ?
H37A C37 H37B 109.5 . . ?
H37A C37 H37C 109.5 . . ?
H37B C37 H37C 109.5 . . ?
C60 C59 H59 120.7 . . ?
C58 C59 C60 118.7(4) . . ?
C58 C59 H59 120.7 . . ?
C47 C46 C45 121.9(4) . . ?
C47 C46 H46 119.1 . . ?
C45 C46 H46 119.1 . . ?
C20 C24 H24 108.2 . . ?
C20 C24 C26 112.5(5) . . ?
C20 C24 C25 109.7(5) . . ?
C26 C24 H24 108.2 . . ?
C26 C24 C25 109.9(5) . . ?
C25 C24 H24 108.2 . . ?
C31 C30 H30 120.2 . . ?
C29 C30 C31 119.5(5) . . ?
C29 C30 H30 120.2 . . ?
C28 C29 H29 118.8 . . ?
C30 C29 C28 122.5(5) . . ?
C30 C29 H29 118.8 . . ?
C62 C64 H64A 109.5 . . ?
C62 C64 H64B 109.5 . . ?
C62 C64 H64C 109.5 . . ?
H64A C64 H64B 109.5 . . ?
H64A C64 H64C 109.5 . . ?
H64B C64 H64C 109.5 . . ?
C21 C22 H22A 109.5 . . ?
C21 C22 H22B 109.5 . . ?
C21 C22 H22C 109.5 . . ?
H22A C22 H22B 109.5 . . ?
H22A C22 H22C 109.5 . . ?
H22B C22 H22C 109.5 . . ?
C20 C19 H19 119.2 . . ?
C18 C19 C20 121.6(5) . . ?
C18 C19 H19 119.2 . . ?
C53 C54 H54A 109.5 . . ?
C53 C54 H54B 109.5 . . ?
C53 C54 H54C 109.5 . . ?
H54A C54 H54B 109.5 . . ?
H54A C54 H54C 109.5 . . ?
H54B C54 H54C 109.5 . . ?
C28 C33 H33 107.2 . . ?
C28 C33 C35 113.0(5) . . ?
C34 C33 C28 111.9(5) . . ?
C34 C33 H33 107.2 . . ?
C34 C33 C35 110.0(5) . . ?
C35 C33 H33 107.2 . . ?
C36 C38 H38A 109.5 . . ?
C36 C38 H38B 109.5 . . ?
C36 C38 H38C 109.5 . . ?
H38A C38 H38B 109.5 . . ?
H38A C38 H38C 109.5 . . ?
H38B C38 H38C 109.5 . . ?
C50 C52 H52A 109.5 . . ?
C50 C52 H52B 109.5 . . ?
C50 C52 H52C 109.5 . . ?
H52A C52 H52B 109.5 . . ?
H52A C52 H52C 109.5 . . ?
H52B C52 H52C 109.5 . . ?
C62 C63 H63A 109.5 . . ?
C62 C63 H63B 109.5 . . ?
C62 C63 H63C 109.5 . . ?
H63A C63 H63B 109.5 . . ?
H63A C63 H63C 109.5 . . ?
H63B C63 H63C 109.5 . . ?
C24 C26 H26A 109.5 . . ?
C24 C26 H26B 109.5 . . ?
C24 C26 H26C 109.5 . . ?
H26A C26 H26B 109.5 . . ?
H26A C26 H26C 109.5 . . ?
H26B C26 H26C 109.5 . . ?
C33 C34 H34A 109.5 . . ?
C33 C34 H34B 109.5 . . ?
C33 C34 H34C 109.5 . . ?
H34A C34 H34B 109.5 . . ?
H34A C34 H34C 109.5 . . ?
H34B C34 H34C 109.5 . . ?
C21 C23 H23A 109.5 . . ?
C21 C23 H23B 109.5 . . ?
C21 C23 H23C 109.5 . . ?
H23A C23 H23B 109.5 . . ?
H23A C23 H23C 109.5 . . ?
H23B C23 H23C 109.5 . . ?
H10A C10 H10B 109.5 . . ?
H10A C10 H10C 109.5 . . ?
H10B C10 H10C 109.5 . . ?
C11 C10 H10A 109.5 . . ?
C11 C10 H10B 109.5 . . ?
C11 C10 H10C 109.5 . . ?
O2 C2 C3 118.1(3) . . ?
O2 C2 C1 116.1(3) . . ?
C3 C2 C1 125.8(3) . . ?
O3 C3 C2 126.9(3) . . ?
O3 C3 C4 118.1(3) . . ?
C2 C3 C4 115.0(3) . . ?
O1 C1 Cr1 120.0(3) . . ?
O1 C1 C2 113.7(3) . . ?
C2 C1 Cr1 126.2(3) . . ?
C15 N2 Al1 119.3(3) . . ?
C11 N2 Al1 121.6(3) . . ?
C11 N2 C15 119.1(3) . . ?
C27 N1 Al1 119.8(2) . . ?
C13 N1 Al1 121.0(3) . . ?
C13 N1 C27 118.8(3) . . ?
N4 C40 C39 119.5(4) . . ?
N4 C40 C41 122.4(3) . . ?
C41 C40 C39 118.0(4) . . ?
N3 C42 C43 120.3(3) . . ?
N3 C42 C41 122.4(4) . . ?
C41 C42 C43 117.3(4) . . ?
C32 C27 C28 122.0(4) . . ?
C32 C27 N1 120.5(4) . . ?
C28 C27 N1 117.5(4) . . ?
C57 C56 N3 117.8(3) . . ?
C57 C56 C61 121.6(3) . . ?
C61 C56 N3 120.6(3) . . ?
C16 C15 N2 119.1(4) . . ?
C20 C15 C16 121.0(4) . . ?
C20 C15 N2 119.8(4) . . ?
C12 C11 C10 116.7(4) . . ?
N2 C11 C12 122.6(4) . . ?
N2 C11 C10 120.7(4) . . ?
C12 C13 C14 116.5(4) . . ?
N1 C13 C12 123.6(4) . . ?
N1 C13 C14 119.9(4) . . ?
O8 C8 Cr1 169.5(4) . . ?
C40 C41 C42 128.3(4) . . ?
C40 C41 H41 115.9 . . ?
C42 C41 H41 115.9 . . ?
O7 C7 Cr1 173.3(4) . . ?
O9 C9 Cr1 178.7(4) . . ?
O4 C4 Al2 136.8(3) . . ?
O4 C4 C3 120.2(3) . . ?
C3 C4 Al2 102.9(3) . . ?
O5 C5 Cr1 176.1(4) . . ?
C69 C68 C73 119.7(7) . . ?
C69 C68 C74 120.8(7) . . ?
C73 C68 C74 119.5(7) . . ?
C68 C69 H69 119.3 . . ?
C68 C69 C70 121.4(7) . . ?
C70 C69 H69 119.3 . . ?
C73 C72 H72 119.9 . . ?
C73 C72 C71 120.2(7) . . ?
C71 C72 H72 119.9 . . ?
C69 C70 H70 120.5 . . ?
C71 C70 C69 119.1(8) . . ?
C71 C70 H70 120.5 . . ?
C68 C73 H73 120.3 . . ?
C72 C73 C68 119.3(7) . . ?
C72 C73 H73 120.3 . . ?
C68 C74 H74A 109.5 . . ?
C68 C74 H74B 109.5 . . ?
C68 C74 H74C 109.5 . . ?
H74A C74 H74B 109.5 . . ?
H74A C74 H74C 109.5 . . ?
H74B C74 H74C 109.5 . . ?
C72 C71 H71 119.9 . . ?
C70 C71 C72 120.1(8) . . ?
C70 C71 H71 119.9 . . ?
C24 C25 H25A 109.5 . . ?
C24 C25 H25B 109.5 . . ?
C24 C25 H25C 109.5 . . ?
H25A C25 H25B 109.5 . . ?
H25A C25 H25C 109.5 . . ?
H25B C25 H25C 109.5 . . ?
C33 C35 H35A 109.5 . . ?
C33 C35 H35B 109.5 . . ?
C33 C35 H35C 109.5 . . ?
H35A C35 H35B 109.5 . . ?
H35A C35 H35C 109.5 . . ?
H35B C35 H35C 109.5 . . ?

loop_
_geom_bond_atom_site_label_1
_geom_bond_atom_site_label_2
_geom_bond_distance
_geom_bond_site_symmetry_2
_geom_bond_publ_flag
Cr1 C6 1.867(4) . ?
Cr1 C1 2.084(4) . ?
Cr1 C8 1.927(4) . ?
Cr1 C7 1.887(4) . ?
Cr1 C9 1.869(4) . ?
Cr1 C5 1.895(4) . ?
Al2 O2 1.764(3) . ?
Al2 N3 1.866(3) . ?
Al2 N4 1.876(3) . ?
Al2 C4 1.990(4) . ?
Al1 O1 1.761(3) . ?
Al1 O3 1.727(3) . ?
Al1 N2 1.863(3) . ?
Al1 N1 1.859(3) . ?
O1 C1 1.322(4) . ?
O2 C2 1.370(4) . ?
N3 C42 1.345(5) . ?
N3 C56 1.456(5) . ?
O3 C3 1.335(4) . ?
N4 C44 1.448(5) . ?
N4 C40 1.341(5) . ?
O4 C4 1.246(5) . ?
C57 C62 1.516(6) . ?
C57 C58 1.393(6) . ?
C57 C56 1.403(6) . ?
C49 C44 1.399(6) . ?
C49 C48 1.391(6) . ?
C49 C50 1.509(6) . ?
C21 H21 0.9800 . ?
C21 C16 1.525(6) . ?
C21 C22 1.505(7) . ?
C21 C23 1.533(6) . ?
C61 C60 1.396(5) . ?
C61 C65 1.522(6) . ?
C61 C56 1.407(5) . ?
C17 H17 0.9300 . ?
C17 C16 1.376(6) . ?
C17 C18 1.370(7) . ?
C16 C15 1.415(6) . ?
C6 O6 1.154(5) . ?
C43 H43A 0.9600 . ?
C43 H43B 0.9600 . ?
C43 H43C 0.9600 . ?
C43 C42 1.497(5) . ?
C44 C45 1.409(6) . ?
C47 H47 0.9300 . ?
C47 C48 1.379(7) . ?
C47 C46 1.374(7) . ?
C60 H60 0.9300 . ?
C60 C59 1.386(6) . ?
C48 H48 0.9300 . ?
C62 H62 0.9800 . ?
C62 C64 1.522(7) . ?
C62 C63 1.521(7) . ?
C32 C36 1.508(6) . ?
C32 C31 1.402(6) . ?
C32 C27 1.398(6) . ?
C20 C24 1.522(7) . ?
C20 C19 1.404(7) . ?
C20 C15 1.402(6) . ?
C58 H58 0.9300 . ?
C58 C59 1.379(6) . ?
C12 H12 0.9300 . ?
C12 C11 1.403(6) . ?
C12 C13 1.398(7) . ?
C55 H55A 0.9600 . ?
C55 H55B 0.9600 . ?
C55 H55C 0.9600 . ?
C55 C53 1.524(6) . ?
C50 H50 0.9800 . ?
C50 C51 1.527(6) . ?
C50 C52 1.541(6) . ?
C66 H66A 0.9600 . ?
C66 H66B 0.9600 . ?
C66 H66C 0.9600 . ?
C66 C65 1.525(6) . ?
C53 H53 0.9800 . ?
C53 C45 1.520(6) . ?
C53 C54 1.523(6) . ?
C18 H18 0.9300 . ?
C18 C19 1.380(8) . ?
C36 H36 0.9800 . ?
C36 C37 1.537(6) . ?
C36 C38 1.537(6) . ?
C51 H51A 0.9600 . ?
C51 H51B 0.9600 . ?
C51 H51C 0.9600 . ?
C14 H14A 0.9600 . ?
C14 H14B 0.9600 . ?
C14 H14C 0.9600 . ?
C14 C13 1.511(6) . ?
C39 H39A 0.9600 . ?
C39 H39B 0.9600 . ?
C39 H39C 0.9600 . ?
C39 C40 1.509(5) . ?
C31 H31 0.9300 . ?
C31 C30 1.371(7) . ?
C28 C29 1.405(7) . ?
C28 C33 1.516(7) . ?
C28 C27 1.421(6) . ?
C65 H65 0.9800 . ?
C65 C67 1.532(6) . ?
C67 H67A 0.9600 . ?
C67 H67B 0.9600 . ?
C67 H67C 0.9600 . ?
C45 C46 1.394(6) . ?
C37 H37A 0.9600 . ?
C37 H37B 0.9600 . ?
C37 H37C 0.9600 . ?
C59 H59 0.9300 . ?
C46 H46 0.9300 . ?
C24 H24 0.9800 . ?
C24 C26 1.527(7) . ?
C24 C25 1.533(8) . ?
C30 H30 0.9300 . ?
C30 C29 1.369(7) . ?
C29 H29 0.9300 . ?
C64 H64A 0.9600 . ?
C64 H64B 0.9600 . ?
C64 H64C 0.9600 . ?
C22 H22A 0.9600 . ?
C22 H22B 0.9600 . ?
C22 H22C 0.9600 . ?
C19 H19 0.9300 . ?
C54 H54A 0.9600 . ?
C54 H54B 0.9600 . ?
C54 H54C 0.9600 . ?
C33 H33 0.9800 . ?
C33 C34 1.505(8) . ?
C33 C35 1.522(8) . ?
C38 H38A 0.9600 . ?
C38 H38B 0.9600 . ?
C38 H38C 0.9600 . ?
C52 H52A 0.9600 . ?
C52 H52B 0.9600 . ?
C52 H52C 0.9600 . ?
C63 H63A 0.9600 . ?
C63 H63B 0.9600 . ?
C63 H63C 0.9600 . ?
C26 H26A 0.9600 . ?
C26 H26B 0.9600 . ?
C26 H26C 0.9600 . ?
C34 H34A 0.9600 . ?
C34 H34B 0.9600 . ?
C34 H34C 0.9600 . ?
C23 H23A 0.9600 . ?
C23 H23B 0.9600 . ?
C23 H23C 0.9600 . ?
C10 H10A 0.9600 . ?
C10 H10B 0.9600 . ?
C10 H10C 0.9600 . ?
C10 C11 1.507(6) . ?
C2 C3 1.374(5) . ?
C2 C1 1.474(5) . ?
C3 C4 1.510(5) . ?
N2 C15 1.454(5) . ?
N2 C11 1.342(5) . ?
N1 C27 1.463(5) . ?
N1 C13 1.336(5) . ?
C40 C41 1.396(6) . ?
C42 C41 1.396(5) . ?
O9 C9 1.151(5) . ?
O8 C8 1.144(5) . ?
O7 C7 1.156(5) . ?
C41 H41 0.9300 . ?
C5 O5 1.143(5) . ?
C68 C69 1.344(9) . ?
C68 C73 1.404(8) . ?
C68 C74 1.492(10) . ?
C69 H69 0.9300 . ?
C69 C70 1.405(11) . ?
C72 H72 0.9300 . ?
C72 C73 1.358(9) . ?
C72 C71 1.416(11) . ?
C70 H70 0.9300 . ?
C70 C71 1.342(11) . ?
C73 H73 0.9300 . ?
C74 H74A 0.9600 . ?
C74 H74B 0.9600 . ?
C74 H74C 0.9600 . ?
C71 H71 0.9300 . ?
C25 H25A 0.9600 . ?
C25 H25B 0.9600 . ?
C25 H25C 0.9600 . ?
C35 H35A 0.9600 . ?
C35 H35B 0.9600 . ?
C35 H35C 0.9600 . ?

loop_
_geom_torsion_atom_site_label_1
_geom_torsion_atom_site_label_2
_geom_torsion_atom_site_label_3
_geom_torsion_atom_site_label_4
_geom_torsion
_geom_torsion_site_symmetry_1
_geom_torsion_site_symmetry_2
_geom_torsion_site_symmetry_3
_geom_torsion_site_symmetry_4
_geom_torsion_publ_flag
Al2 O2 C2 C3 -4.3(4) . . . . ?
Al2 O2 C2 C1 175.9(2) . . . . ?
Al2 N3 C42 C43 165.1(3) . . . . ?
Al2 N3 C42 C41 -16.4(5) . . . . ?
Al2 N3 C56 C57 101.6(4) . . . . ?
Al2 N3 C56 C61 -77.5(4) . . . . ?
Al2 N4 C44 C49 97.4(4) . . . . ?
Al2 N4 C44 C45 -81.8(4) . . . . ?
Al2 N4 C40 C39 -172.6(3) . . . . ?
Al2 N4 C40 C41 9.9(5) . . . . ?
Al1 O1 C1 Cr1 170.67(17) . . . . ?
Al1 O1 C1 C2 -4.8(5) . . . . ?
Al1 O3 C3 C2 -1.6(5) . . . . ?
Al1 O3 C3 C4 177.7(2) . . . . ?
Al1 N2 C15 C16 -100.2(4) . . . . ?
Al1 N2 C15 C20 76.4(5) . . . . ?
Al1 N2 C11 C12 7.1(6) . . . . ?
Al1 N2 C11 C10 -173.7(3) . . . . ?
Al1 N1 C27 C32 -91.3(4) . . . . ?
Al1 N1 C27 C28 88.9(4) . . . . ?
Al1 N1 C13 C12 -8.9(6) . . . . ?
Al1 N1 C13 C14 171.5(4) . . . . ?
O1 Al1 O3 C3 0.1(3) . . . . ?
O1 Al1 N2 C15 39.8(3) . . . . ?
O1 Al1 N2 C11 -141.5(3) . . . . ?
O1 Al1 N1 C27 -47.9(3) . . . . ?
O1 Al1 N1 C13 140.3(3) . . . . ?
O2 Al2 N3 C42 -90.9(3) . . . . ?
O2 Al2 N3 C56 90.1(3) . . . . ?
O2 Al2 N4 C44 -84.3(3) . . . . ?
O2 Al2 N4 C40 92.6(3) . . . . ?
O2 C2 C3 O3 -179.5(3) . . . . ?
O2 C2 C3 C4 1.2(5) . . . . ?
O2 C2 C1 Cr1 7.5(5) . . . . ?
O2 C2 C1 O1 -177.4(3) . . . . ?
N3 Al2 O2 C2 -121.2(2) . . . . ?
N3 Al2 N4 C44 155.5(3) . . . . ?
N3 Al2 N4 C40 -27.6(3) . . . . ?
N3 C42 C41 C40 -10.6(7) . . . . ?
O3 Al1 O1 C1 3.4(3) . . . . ?
O3 Al1 N2 C15 -74.9(3) . . . . ?
O3 Al1 N2 C11 103.7(3) . . . . ?
O3 Al1 N1 C27 67.1(3) . . . . ?
O3 Al1 N1 C13 -104.8(3) . . . . ?
O3 C3 C4 Al2 -177.4(3) . . . . ?
O3 C3 C4 O4 4.9(5) . . . . ?
N4 Al2 O2 C2 126.6(2) . . . . ?
N4 Al2 N3 C42 30.6(3) . . . . ?
N4 Al2 N3 C56 -148.3(3) . . . . ?
N4 C44 C45 C53 0.3(6) . . . . ?
N4 C44 C45 C46 -178.4(4) . . . . ?
N4 C40 C41 C42 14.2(6) . . . . ?
C57 C58 C59 C60 1.0(7) . . . . ?
C49 C44 C45 C53 -179.0(4) . . . . ?
C49 C44 C45 C46 2.3(6) . . . . ?
C21 C16 C15 C20 177.8(4) . . . . ?
C21 C16 C15 N2 -5.6(6) . . . . ?
C61 C60 C59 C58 -2.5(7) . . . . ?
C17 C16 C15 C20 -3.4(6) . . . . ?
C17 C16 C15 N2 173.2(4) . . . . ?
C17 C18 C19 C20 -1.9(8) . . . . ?
C16 C17 C18 C19 1.2(8) . . . . ?
C43 C42 C41 C40 167.9(4) . . . . ?
C44 N4 C40 C39 4.2(5) . . . . ?
C44 N4 C40 C41 -173.2(3) . . . . ?
C44 C49 C48 C47 1.2(6) . . . . ?
C44 C49 C50 C51 -103.0(4) . . . . ?
C44 C49 C50 C52 134.2(4) . . . . ?
C44 C45 C46 C47 -0.8(7) . . . . ?
C60 C61 C65 C66 68.3(5) . . . . ?
C60 C61 C65 C67 -53.0(5) . . . . ?
C60 C61 C56 N3 -179.2(4) . . . . ?
C60 C61 C56 C57 1.8(6) . . . . ?
C48 C49 C44 N4 178.3(3) . . . . ?
C48 C49 C44 C45 -2.5(6) . . . . ?
C48 C49 C50 C51 74.9(5) . . . . ?
C48 C49 C50 C52 -47.9(5) . . . . ?
C48 C47 C46 C45 -0.4(7) . . . . ?
C62 C57 C58 C59 -174.6(4) . . . . ?
C62 C57 C56 N3 -6.0(6) . . . . ?
C62 C57 C56 C61 173.0(4) . . . . ?
C32 C31 C30 C29 -2.1(7) . . . . ?
C58 C57 C62 C64 -63.7(6) . . . . ?
C58 C57 C62 C63 60.1(5) . . . . ?
C58 C57 C56 N3 177.7(4) . . . . ?
C58 C57 C56 C61 -3.3(6) . . . . ?
C55 C53 C45 C44 -89.6(5) . . . . ?
C55 C53 C45 C46 89.0(5) . . . . ?
C50 C49 C44 N4 -3.8(6) . . . . ?
C50 C49 C44 C45 175.4(4) . . . . ?
C50 C49 C48 C47 -176.8(4) . . . . ?
C53 C45 C46 C47 -179.6(4) . . . . ?
C18 C17 C16 C21 -179.7(4) . . . . ?
C18 C17 C16 C15 1.4(7) . . . . ?
C36 C32 C31 C30 179.3(4) . . . . ?
C36 C32 C27 C28 -176.6(4) . . . . ?
C36 C32 C27 N1 3.6(6) . . . . ?
C39 C40 C41 C42 -163.2(4) . . . . ?
C31 C32 C36 C37 59.2(5) . . . . ?
C31 C32 C36 C38 -62.4(5) . . . . ?
C31 C32 C27 C28 2.5(6) . . . . ?
C31 C32 C27 N1 -177.2(3) . . . . ?
C31 C30 C29 C28 1.5(8) . . . . ?
C65 C61 C60 C59 -178.7(4) . . . . ?
C65 C61 C56 N3 0.6(6) . . . . ?
C65 C61 C56 C57 -178.4(4) . . . . ?
C46 C47 C48 C49 0.2(7) . . . . ?
C24 C20 C19 C18 176.6(5) . . . . ?
C24 C20 C15 C16 -173.8(4) . . . . ?
C24 C20 C15 N2 9.6(6) . . . . ?
C29 C28 C33 C34 -95.0(7) . . . . ?
C29 C28 C33 C35 29.8(7) . . . . ?
C29 C28 C27 C32 -3.1(6) . . . . ?
C29 C28 C27 N1 176.7(4) . . . . ?
C22 C21 C16 C17 -79.1(5) . . . . ?
C22 C21 C16 C15 99.6(5) . . . . ?
C19 C20 C24 C26 47.5(6) . . . . ?
C19 C20 C24 C25 -75.1(6) . . . . ?
C19 C20 C15 C16 2.7(6) . . . . ?
C19 C20 C15 N2 -173.8(4) . . . . ?
C54 C53 C45 C44 144.9(4) . . . . ?
C54 C53 C45 C46 -36.5(6) . . . . ?
C33 C28 C29 C30 -179.5(5) . . . . ?
C33 C28 C27 C32 177.5(4) . . . . ?
C33 C28 C27 N1 -2.8(6) . . . . ?
C23 C21 C16 C17 45.1(6) . . . . ?
C23 C21 C16 C15 -136.1(5) . . . . ?
C2 C3 C4 Al2 1.9(4) . . . . ?
C2 C3 C4 O4 -175.8(4) . . . . ?
C3 C2 C1 Cr1 -172.3(3) . . . . ?
C3 C2 C1 O1 2.8(5) . . . . ?
C1 C2 C3 O3 0.3(6) . . . . ?
C1 C2 C3 C4 -179.0(3) . . . . ?
N2 Al1 O1 C1 -118.8(3) . . . . ?
N2 Al1 O3 C3 122.6(3) . . . . ?
N2 Al1 N1 C27 -172.1(3) . . . . ?
N2 Al1 N1 C13 16.0(4) . . . . ?
N1 Al1 O1 C1 124.1(3) . . . . ?
N1 Al1 O3 C3 -124.8(3) . . . . ?
N1 Al1 N2 C15 166.2(3) . . . . ?
N1 Al1 N2 C11 -15.2(4) . . . . ?
C40 N4 C44 C49 -79.5(4) . . . . ?
C40 N4 C44 C45 101.3(4) . . . . ?
C42 N3 C56 C57 -77.4(5) . . . . ?
C42 N3 C56 C61 103.6(4) . . . . ?
C27 C32 C36 C37 -121.7(5) . . . . ?
C27 C32 C36 C38 116.7(4) . . . . ?
C27 C32 C31 C30 0.1(7) . . . . ?
C27 C28 C29 C30 1.0(7) . . . . ?
C27 C28 C33 C34 84.4(6) . . . . ?
C27 C28 C33 C35 -150.7(5) . . . . ?
C27 N1 C13 C12 179.1(4) . . . . ?
C27 N1 C13 C14 -0.4(6) . . . . ?
C56 N3 C42 C43 -15.9(6) . . . . ?
C56 N3 C42 C41 162.6(4) . . . . ?
C56 C57 C62 C64 120.1(5) . . . . ?
C56 C57 C62 C63 -116.2(5) . . . . ?
C56 C57 C58 C59 1.8(7) . . . . ?
C56 C61 C60 C59 1.1(6) . . . . ?
C56 C61 C65 C66 -111.5(4) . . . . ?
C56 C61 C65 C67 127.2(4) . . . . ?
C15 C20 C24 C26 -136.1(5) . . . . ?
C15 C20 C24 C25 101.3(6) . . . . ?
C15 C20 C19 C18 0.0(7) . . . . ?
C15 N2 C11 C12 -174.3(4) . . . . ?
C15 N2 C11 C10 4.9(6) . . . . ?
C11 C12 C13 C14 175.6(5) . . . . ?
C11 C12 C13 N1 -4.0(8) . . . . ?
C11 N2 C15 C16 81.1(5) . . . . ?
C11 N2 C15 C20 -102.2(5) . . . . ?
C13 C12 C11 C10 -174.2(5) . . . . ?
C13 C12 C11 N2 5.0(8) . . . . ?
C13 N1 C27 C32 80.7(5) . . . . ?
C13 N1 C27 C28 -99.1(5) . . . . ?
C4 Al2 O2 C2 4.4(3) . . . . ?
C4 Al2 N3 C42 163.4(3) . . . . ?
C4 Al2 N3 C56 -15.5(4) . . . . ?
C4 Al2 N4 C44 20.6(3) . . . . ?
C4 Al2 N4 C40 -162.5(3) . . . . ?
C68 C69 C70 C71 -0.9(12) . . . . ?
C69 C68 C73 C72 1.4(9) . . . . ?
C69 C70 C71 C72 2.1(13) . . . . ?
C73 C68 C69 C70 -0.9(10) . . . . ?
C73 C72 C71 C70 -1.5(12) . . . . ?
C74 C68 C69 C70 179.0(7) . . . . ?
C74 C68 C73 C72 -178.4(6) . . . . ?
C71 C72 C73 C68 -0.2(10) . . . . ?
